data_4132876
loop_
_publ_author_name
'Li, Yuantao'
'Handke, Marcel'
'Chen, Yu-Sheng'
'Shtukenberg, Alexander G.'
'Hu, Chunhua T.'
'Ward, Michael D.'

_publ_section_title
;
 Guest Exchange through Facilitated Transport in a Seemingly Impenetrable
 Hydrogen-Bonded Framework.
;
_journal_issue 40
_journal_name_full 'Journal of the American Chemical Society'
_journal_page_first 12915
_journal_page_last 12921
_journal_paper_doi 10.1021/jacs.8b07065
_journal_volume 140
_journal_year 2018
_chemical_formula_sum 'C56.94 H73.66 F3.8 N9 O11.9 S3'
_chemical_formula_weight 1243.13
_space_group_crystal_system hexagonal
_space_group_IT_number 173
_space_group_name_Hall 'P 6c'
_space_group_name_H-M_alt 'P 63'
_atom_sites_solution_hydrogens geom
_audit_creation_method SHELXL-2018/3
_cell_angle_alpha 90
_cell_angle_beta 90
_cell_angle_gamma 120
_cell_formula_units_Z 2
_cell_length_a 24.012(5)
_cell_length_b 24.012(5)
_cell_length_c 7.3899(15)
_cell_measurement_reflns_used 5711
_cell_measurement_temperature 100(2)
_cell_measurement_theta_max 22.63
_cell_measurement_theta_min 2.59
_cell_volume 3690.0(13)
_computing_cell_refinement 'Bruker SAINT'
_computing_data_collection 'Bruker APEX2'
_computing_data_reduction 'Bruker SAINT'
_computing_structure_refinement 'SHELXL-2018/3 (Sheldrick, 2018)'
_computing_structure_solution 'SHELXT (Sheldrick 2014)'
_diffrn_ambient_temperature 100(2)
_diffrn_measured_fraction_theta_full 1.000
_diffrn_measured_fraction_theta_max 1.000
_diffrn_measurement_device_type 'Bruker APEX-II CCD'
_diffrn_measurement_method '\w scans'
_diffrn_radiation_monochromator graphite
_diffrn_radiation_source 'sealed tube'
_diffrn_radiation_type MoK\a
_diffrn_radiation_wavelength 0.71073
_diffrn_reflns_av_R_equivalents 0.0838
_diffrn_reflns_av_unetI/netI 0.0450
_diffrn_reflns_Laue_measured_fraction_full 1.000
_diffrn_reflns_Laue_measured_fraction_max 1.000
_diffrn_reflns_limit_h_max 28
_diffrn_reflns_limit_h_min -28
_diffrn_reflns_limit_k_max 28
_diffrn_reflns_limit_k_min -28
_diffrn_reflns_limit_l_max 8
_diffrn_reflns_limit_l_min -8
_diffrn_reflns_number 42674
_diffrn_reflns_point_group_measured_fraction_full 0.999
_diffrn_reflns_point_group_measured_fraction_max 0.999
_diffrn_reflns_theta_full 25.058
_diffrn_reflns_theta_max 25.058
_diffrn_reflns_theta_min 1.696
_exptl_absorpt_coefficient_mu 0.166
_exptl_absorpt_correction_T_max 0.7452
_exptl_absorpt_correction_T_min 0.5985
_exptl_absorpt_correction_type multi-scan
_exptl_absorpt_process_details SADABS
_exptl_crystal_colour colourless
_exptl_crystal_density_diffrn 1.119
_exptl_crystal_description needle
_exptl_crystal_F_000 1312
_exptl_crystal_size_max 0.540
_exptl_crystal_size_mid 0.124
_exptl_crystal_size_min 0.072
_refine_diff_density_max 0.477
_refine_diff_density_min -0.223
_refine_diff_density_rms 0.050
_refine_ls_abs_structure_details
;
 Flack x determined using 1280 quotients [(I+)-(I-)]/[(I+)+(I-)]
 (Parsons, Flack and Wagner, Acta Cryst. B69 (2013) 249-259).
;
_refine_ls_abs_structure_Flack 0.02(6)
_refine_ls_extinction_method none
_refine_ls_goodness_of_fit_ref 1.057
_refine_ls_hydrogen_treatment constr
_refine_ls_matrix_type full
_refine_ls_number_parameters 276
_refine_ls_number_reflns 4361
_refine_ls_number_restraints 26
_refine_ls_restrained_S_all 1.063
_refine_ls_R_factor_all 0.0755
_refine_ls_R_factor_gt 0.0550
_refine_ls_shift/su_max 0.001
_refine_ls_shift/su_mean 0.000
_refine_ls_structure_factor_coef Fsqd
_refine_ls_weighting_details 'w=1/[\s^2^(Fo^2^)+(0.0799P)^2^+0.7431P] where P=(Fo^2^+2Fc^2^)/3'
_refine_ls_weighting_scheme calc
_refine_ls_wR_factor_gt 0.1353
_refine_ls_wR_factor_ref 0.1459
_reflns_Friedel_coverage 0.842
_reflns_Friedel_fraction_full 0.999
_reflns_Friedel_fraction_max 0.999
_reflns_number_gt 3395
_reflns_number_total 4361
_reflns_threshold_expression 'I > 2\s(I)'
_cod_data_source_file ja8b07065_si_002.cif
_cod_data_source_block 1prime-15min
_cod_original_cell_volume 3690.1(17)
_cod_original_formula_sum 'C56.94 H73.66 F3.80 N9 O11.90 S3'
_cod_database_code 4132876
_shelx_shelxl_version_number 2018/3
_shelx_space_group_comment
;
The symmetry employed for this shelxl refinement is uniquely defined
by the following loop, which should always be used as a source of
symmetry information in preference to the above space-group names.
They are only intended as comments.
;
_shelx_estimated_absorpt_t_min 0.916
_shelx_estimated_absorpt_t_max 0.988

loop_
_space_group_symop_operation_xyz
'x, y, z'
'-y, x-y, z'
'-x+y, -x, z'
'-x, -y, z+1/2'
'y, -x+y, z+1/2'
'x-y, x, z+1/2'

loop_
_atom_site_label
_atom_site_type_symbol
_atom_site_fract_x
_atom_site_fract_y
_atom_site_fract_z
_atom_site_U_iso_or_equiv
_atom_site_adp_type
_atom_site_occupancy
_atom_site_site_symmetry_order
_atom_site_calc_flag
_atom_site_refinement_flags_posn
_atom_site_refinement_flags_adp
_atom_site_refinement_flags_occupancy
_atom_site_disorder_assembly
_atom_site_disorder_group
S1 S 0.87259(5) 0.68868(5) 0.5863(2) 0.0411(3) Uani 1 1 d . . . . .
O1 O 0.91195(18) 0.70686(18) 0.4232(5) 0.0443(10) Uani 1 1 d . . . . .
O2 O 0.82967(14) 0.71454(13) 0.5882(6) 0.0435(7) Uani 1 1 d . . . . .
O3 O 0.91108(18) 0.70319(18) 0.7499(5) 0.0443(10) Uani 1 1 d . . . . .
C1 C 0.7060(2) 0.4008(2) 0.5499(7) 0.0425(13) Uani 1 1 d . . . . .
C2 C 0.6388(2) 0.3721(2) 0.5502(7) 0.0451(13) Uani 1 1 d . . . . .
H2 H 0.619798 0.398591 0.550489 0.054 Uiso 1 1 calc R U . . .
C3 C 0.7471(2) 0.4715(2) 0.5574(8) 0.0433(13) Uani 1 1 d . . . . .
C4 C 0.8053(3) 0.5001(3) 0.6518(8) 0.0498(14) Uani 1 1 d . . . . .
H4 H 0.819278 0.473751 0.708804 0.060 Uiso 1 1 calc R U . . .
C5 C 0.8425(2) 0.5654(3) 0.6634(8) 0.0463(13) Uani 1 1 d . . . . .
H5 H 0.881947 0.584043 0.728098 0.056 Uiso 1 1 calc R U . . .
C6 C 0.8229(2) 0.6042(2) 0.5816(9) 0.0421(10) Uani 1 1 d . . . . .
C7 C 0.7661(2) 0.5773(2) 0.4839(8) 0.0464(13) Uani 1 1 d . . . . .
H7 H 0.753305 0.604177 0.424280 0.056 Uiso 1 1 calc R U . . .
C8 C 0.7282(2) 0.5111(3) 0.4737(8) 0.0467(13) Uani 1 1 d . . . . .
H8 H 0.688774 0.492520 0.408636 0.056 Uiso 1 1 calc R U . . .
N1 N 0.85661(19) 0.7146(2) 0.0875(8) 0.0567(11) Uani 1 1 d . . . . .
H1A H 0.870434 0.707497 0.190348 0.068 Uiso 1 1 calc R U . . .
H1B H 0.870499 0.707910 -0.015903 0.068 Uiso 1 1 calc R U . . .
N2 N 0.7938(3) 0.7456(3) 0.2416(6) 0.0548(14) Uani 1 1 d . . . . .
H2A H 0.807413 0.738601 0.345165 0.066 Uiso 1 1 calc R U . . .
H2B H 0.766123 0.759424 0.240839 0.066 Uiso 1 1 calc R U . . .
N3 N 0.7934(3) 0.7450(3) -0.0677(6) 0.0553(14) Uani 1 1 d . . . . .
H3A H 0.765105 0.758101 -0.067725 0.066 Uiso 1 1 calc R U . . .
H3B H 0.807379 0.738218 -0.170798 0.066 Uiso 1 1 calc R U . . .
C9 C 0.8150(2) 0.7354(2) 0.0882(10) 0.0500(12) Uani 1 1 d . . . . .
O4 O 0.5696(2) 0.4747(2) 0.4998(6) 0.0639(13) Uani 0.968(6) 1 d . . P A 1
C10 C 0.5769(2) 0.5138(3) 0.6168(10) 0.0519(17) Uani 0.968(6) 1 d . . P A 1
C11 C 0.6129(3) 0.5205(3) 0.7857(10) 0.0544(15) Uani 0.968(6) 1 d . . P A 1
H11 H 0.629254 0.492226 0.805794 0.065 Uiso 0.968(6) 1 calc R U P A 1
C12 C 0.6230(3) 0.5642(3) 0.9095(8) 0.0521(15) Uani 0.968(6) 1 d . . P A 1
C13 C 0.6014(3) 0.6115(3) 0.8848(9) 0.0544(16) Uani 0.968(6) 1 d . . P A 1
H13A H 0.634943 0.653352 0.933621 0.065 Uiso 0.968(6) 1 calc R U P A 1
H13B H 0.562017 0.597496 0.957681 0.065 Uiso 0.968(6) 1 calc R U P A 1
C14 C 0.5872(3) 0.6215(2) 0.6899(8) 0.0467(14) Uani 0.968(6) 1 d . . P A 1
C15 C 0.5473(2) 0.5561(2) 0.6055(9) 0.0503(14) Uani 0.968(6) 1 d . . P A 1
H15A H 0.540023 0.561763 0.476539 0.060 Uiso 0.968(6) 1 calc R U P A 1
H15B H 0.504810 0.534019 0.665879 0.060 Uiso 0.968(6) 1 calc R U P A 1
C16 C 0.6581(3) 0.5688(3) 1.0797(13) 0.0741(17) Uani 0.968(6) 1 d . . P A 1
H16A H 0.697338 0.610901 1.086086 0.111 Uiso 0.968(6) 1 calc R U P A 1
H16B H 0.669526 0.534869 1.081494 0.111 Uiso 0.968(6) 1 calc R U P A 1
H16C H 0.630581 0.563505 1.183721 0.111 Uiso 0.968(6) 1 calc R U P A 1
C17 C 0.6505(2) 0.6604(2) 0.5850(11) 0.0550(13) Uani 0.968(6) 1 d . . P A 1
H17A H 0.677835 0.641338 0.603963 0.083 Uiso 0.968(6) 1 calc R U P A 1
H17B H 0.672913 0.704953 0.628579 0.083 Uiso 0.968(6) 1 calc R U P A 1
H17C H 0.641211 0.659821 0.455705 0.083 Uiso 0.968(6) 1 calc R U P A 1
C18 C 0.5498(3) 0.6581(3) 0.6879(9) 0.0606(16) Uani 0.968(6) 1 d . . P A 1
H18A H 0.576519 0.700980 0.740056 0.091 Uiso 0.968(6) 1 calc R U P A 1
H18B H 0.510372 0.634374 0.759467 0.091 Uiso 0.968(6) 1 calc R U P A 1
H18C H 0.538617 0.662165 0.562982 0.091 Uiso 0.968(6) 1 calc R U P A 1
F1 F 0.3961(3) 0.6000(3) 0.5557(12) 0.091(2) Uani 0.634(7) 1 d . U P B 1
F2 F 0.2668(3) 0.5375(3) 0.5542(11) 0.090(2) Uani 0.634(7) 1 d . U P B 1
C1F C 0.3655(4) 0.6331(4) 0.5571(15) 0.061(3) Uani 0.634(7) 1 d D U P B 1
C2F C 0.2994(4) 0.6007(4) 0.5576(15) 0.062(3) Uani 0.634(7) 1 d D U P B 1

loop_
_atom_site_aniso_label
_atom_site_aniso_U_11
_atom_site_aniso_U_22
_atom_site_aniso_U_33
_atom_site_aniso_U_23
_atom_site_aniso_U_13
_atom_site_aniso_U_12
S1 0.0369(6) 0.0444(6) 0.0410(6) -0.0013(8) -0.0004(8) 0.0197(5)
O1 0.035(2) 0.052(2) 0.042(2) 0.0006(18) 0.0026(17) 0.0186(18)
O2 0.0437(17) 0.0435(16) 0.0416(17) -0.001(2) -0.002(2) 0.0205(14)
O3 0.040(2) 0.047(2) 0.043(2) -0.0019(17) 0.0009(18) 0.0201(18)
C1 0.048(3) 0.046(3) 0.035(3) -0.003(2) -0.005(2) 0.024(2)
C2 0.044(3) 0.049(3) 0.047(4) -0.001(3) -0.002(2) 0.027(2)
C3 0.038(2) 0.046(3) 0.048(4) 0.001(3) 0.002(3) 0.023(2)
C4 0.050(3) 0.048(3) 0.058(4) 0.004(2) -0.005(3) 0.029(3)
C5 0.034(3) 0.051(3) 0.051(3) 0.003(2) -0.005(2) 0.019(2)
C6 0.037(2) 0.048(3) 0.042(2) -0.003(3) 0.002(3) 0.022(2)
C7 0.045(3) 0.043(3) 0.054(3) 0.001(3) -0.006(3) 0.025(3)
C8 0.038(3) 0.048(3) 0.052(3) 0.002(3) -0.005(2) 0.019(3)
N1 0.062(3) 0.092(3) 0.039(2) -0.002(3) -0.002(3) 0.055(3)
N2 0.063(3) 0.087(4) 0.042(3) 0.000(3) -0.001(2) 0.058(3)
N3 0.071(4) 0.087(4) 0.032(3) -0.002(3) 0.000(2) 0.057(3)
C9 0.052(3) 0.063(3) 0.043(3) -0.007(4) -0.002(3) 0.035(3)
O4 0.060(3) 0.052(2) 0.081(3) -0.018(2) -0.015(2) 0.029(2)
C10 0.037(3) 0.037(3) 0.075(5) -0.002(3) 0.002(3) 0.013(2)
C11 0.052(4) 0.044(3) 0.068(4) 0.000(3) -0.004(3) 0.024(3)
C12 0.051(3) 0.049(3) 0.052(4) 0.008(3) 0.001(3) 0.021(3)
C13 0.052(3) 0.048(3) 0.059(4) -0.006(3) -0.005(3) 0.022(3)
C14 0.048(3) 0.042(3) 0.050(3) -0.002(3) -0.005(3) 0.023(3)
C15 0.047(3) 0.054(3) 0.047(4) 0.003(3) -0.004(3) 0.023(2)
C16 0.086(4) 0.071(4) 0.062(4) 0.004(5) -0.003(5) 0.036(3)
C17 0.056(3) 0.051(3) 0.057(3) -0.001(4) 0.001(4) 0.026(3)
C18 0.072(4) 0.065(4) 0.056(4) -0.003(3) -0.002(3) 0.043(3)
F1 0.073(4) 0.076(4) 0.134(6) -0.018(4) -0.018(4) 0.045(3)
F2 0.078(4) 0.070(4) 0.117(6) -0.004(4) -0.024(4) 0.034(3)
C1F 0.069(5) 0.066(5) 0.051(5) -0.004(4) -0.004(4) 0.037(4)
C2F 0.073(5) 0.061(5) 0.050(5) 0.003(4) -0.010(4) 0.031(4)

loop_
_atom_type_symbol
_atom_type_description
_atom_type_scat_dispersion_real
_atom_type_scat_dispersion_imag
_atom_type_scat_source
C C 0.0033 0.0016 'International Tables Vol C Tables 4.2.6.8 and 6.1.1.4'
H H 0.0000 0.0000 'International Tables Vol C Tables 4.2.6.8 and 6.1.1.4'
F F 0.0171 0.0103 'International Tables Vol C Tables 4.2.6.8 and 6.1.1.4'
N N 0.0061 0.0033 'International Tables Vol C Tables 4.2.6.8 and 6.1.1.4'
O O 0.0106 0.0060 'International Tables Vol C Tables 4.2.6.8 and 6.1.1.4'
S S 0.1246 0.1234 'International Tables Vol C Tables 4.2.6.8 and 6.1.1.4'

loop_
_exptl_crystal_face_index_h
_exptl_crystal_face_index_k
_exptl_crystal_face_index_l
_exptl_crystal_face_perp_dist
0.00 -1.00 0.00 0.0300
0.00 1.00 0.00 0.0210
-1.00 1.00 0.00 0.0110
1.00 -1.00 0.00 0.0690
1.00 0.00 0.00 0.0640
-1.00 0.00 0.00 0.0190
0.00 0.00 -1.00 0.2710
0.00 0.00 1.00 0.2820

loop_
_geom_angle_atom_site_label_1
_geom_angle_atom_site_label_2
_geom_angle_atom_site_label_3
_geom_angle
_geom_angle_site_symmetry_1
_geom_angle_site_symmetry_3
O2 S1 O3 113.2(2) . .
O2 S1 O1 112.0(2) . .
O3 S1 O1 112.12(17) . .
O2 S1 C6 106.07(18) . .
O3 S1 C6 105.9(3) . .
O1 S1 C6 107.0(2) . .
C2 C1 C2 118.8(5) 3_665 .
C2 C1 C3 120.6(4) 3_665 .
C2 C1 C3 120.6(4) . .
C1 C2 C1 121.2(5) 2_655 .
C1 C2 H2 119.4 2_655 .
C1 C2 H2 119.4 . .
C8 C3 C4 118.4(5) . .
C8 C3 C1 120.7(5) . .
C4 C3 C1 120.9(5) . .
C5 C4 C3 121.0(5) . .
C5 C4 H4 119.5 . .
C3 C4 H4 119.5 . .
C4 C5 C6 120.1(5) . .
C4 C5 H5 119.9 . .
C6 C5 H5 119.9 . .
C5 C6 C7 120.3(4) . .
C5 C6 S1 120.4(4) . .
C7 C6 S1 119.1(4) . .
C6 C7 C8 119.5(5) . .
C6 C7 H7 120.3 . .
C8 C7 H7 120.3 . .
C7 C8 C3 120.7(5) . .
C7 C8 H8 119.7 . .
C3 C8 H8 119.7 . .
C9 N1 H1A 120.0 . .
C9 N1 H1B 120.0 . .
H1A N1 H1B 120.0 . .
C9 N2 H2A 120.0 . .
C9 N2 H2B 120.0 . .
H2A N2 H2B 120.0 . .
C9 N3 H3A 120.0 . .
C9 N3 H3B 120.0 . .
H3A N3 H3B 120.0 . .
N2 C9 N1 120.6(6) . .
N2 C9 N3 119.6(4) . .
N1 C9 N3 119.7(6) . .
O4 C10 C11 122.2(5) . .
O4 C10 C15 122.9(6) . .
C11 C10 C15 114.8(6) . .
C12 C11 C10 122.5(5) . .
C12 C11 H11 118.8 . .
C10 C11 H11 118.8 . .
C11 C12 C13 122.0(5) . .
C11 C12 C16 121.2(6) . .
C13 C12 C16 116.8(5) . .
C12 C13 C14 115.5(5) . .
C12 C13 H13A 108.4 . .
C14 C13 H13A 108.4 . .
C12 C13 H13B 108.4 . .
C14 C13 H13B 108.4 . .
H13A C13 H13B 107.5 . .
C15 C14 C13 107.6(5) . .
C15 C14 C17 110.2(5) . .
C13 C14 C17 109.9(5) . .
C15 C14 C18 110.0(5) . .
C13 C14 C18 109.9(5) . .
C17 C14 C18 109.3(5) . .
C14 C15 C10 114.3(5) . .
C14 C15 H15A 108.7 . .
C10 C15 H15A 108.7 . .
C14 C15 H15B 108.7 . .
C10 C15 H15B 108.7 . .
H15A C15 H15B 107.6 . .
C12 C16 H16A 109.5 . .
C12 C16 H16B 109.5 . .
H16A C16 H16B 109.5 . .
C12 C16 H16C 109.5 . .
H16A C16 H16C 109.5 . .
H16B C16 H16C 109.5 . .
C14 C17 H17A 109.5 . .
C14 C17 H17B 109.5 . .
H17A C17 H17B 109.5 . .
C14 C17 H17C 109.5 . .
H17A C17 H17C 109.5 . .
H17B C17 H17C 109.5 . .
C14 C18 H18A 109.5 . .
C14 C18 H18B 109.5 . .
H18A C18 H18B 109.5 . .
C14 C18 H18C 109.5 . .
H18A C18 H18C 109.5 . .
H18B C18 H18C 109.5 . .
F1 C1F C2F 120.2(9) . 2_665
F1 C1F C2F 119.3(9) . .
C2F C1F C2F 120.4(10) 2_665 .
F2 C2F C1F 120.0(9) . 3_565
F2 C2F C1F 120.4(9) . .
C1F C2F C1F 119.6(10) 3_565 .

loop_
_geom_bond_atom_site_label_1
_geom_bond_atom_site_label_2
_geom_bond_distance
_geom_bond_site_symmetry_2
S1 O2 1.445(3) .
S1 O3 1.455(4) .
S1 O1 1.457(4) .
S1 C6 1.767(4) .
C1 C2 1.400(7) 3_665
C1 C2 1.402(7) .
C1 C3 1.477(7) .
C2 H2 0.9500 .
C3 C8 1.387(7) .
C3 C4 1.399(7) .
C4 C5 1.363(7) .
C4 H4 0.9500 .
C5 C6 1.376(7) .
C5 H5 0.9500 .
C6 C7 1.385(7) .
C7 C8 1.385(7) .
C7 H7 0.9500 .
C8 H8 0.9500 .
N1 C9 1.321(6) .
N1 H1A 0.8800 .
N1 H1B 0.8800 .
N2 C9 1.315(8) .
N2 H2A 0.8800 .
N2 H2B 0.8800 .
N3 C9 1.330(8) .
N3 H3A 0.8800 .
N3 H3B 0.8800 .
O4 C10 1.221(7) .
C10 C11 1.480(9) .
C10 C15 1.508(8) .
C11 C12 1.320(9) .
C11 H11 0.9500 .
C12 C13 1.477(8) .
C12 C16 1.487(10) .
C13 C14 1.527(8) .
C13 H13A 0.9900 .
C13 H13B 0.9900 .
C14 C15 1.506(7) .
C14 C17 1.538(8) .
C14 C18 1.538(8) .
C15 H15A 0.9900 .
C15 H15B 0.9900 .
C16 H16A 0.9800 .
C16 H16B 0.9800 .
C16 H16C 0.9800 .
C17 H17A 0.9800 .
C17 H17B 0.9800 .
C17 H17C 0.9800 .
C18 H18A 0.9800 .
C18 H18B 0.9800 .
C18 H18C 0.9800 .
F1 C1F 1.326(10) .
F2 C2F 1.316(10) .
C1F C2F 1.363(12) 2_665
C1F C2F 1.375(10) .
